data_2107193
loop_
_publ_author_name
'Tegman, R.'

_publ_section_title
;
 The crystal structure of sodium tetrasulfide, Na2 S4
;
_journal_name_full 'Acta Crystallographica B (24,1968-38,1982)'
_journal_page_first 1463
_journal_page_last 1469
_journal_volume 29
_journal_year 1973
_chemical_formula_sum 'Na2 S4'
_space_group_IT_number 122
_symmetry_space_group_name_Hall 'I -4 2bw'
_symmetry_space_group_name_H-M 'I -4 2 d'
_cell_angle_alpha 90
_cell_angle_beta 90
_cell_angle_gamma 90
_cell_formula_units_Z 8
_cell_length_a 9.5965
_cell_length_b 9.5965
_cell_length_c 11.7885
_cell_volume 1085.636
_citation_journal_id_ASTM ACBCAR
_cod_data_source_file Tegman_ACBCAR_1973_1007.cif
_cod_data_source_block Na2S4
_cod_database_code 2107193

loop_
_symmetry_equiv_pos_as_xyz
x,y,z
y,-x,-z
-x,-y,z
-y,x,-z
x,-y+1/2,-z+1/4
-y+1/2,-x,z+3/4
-x,y+1/2,-z+1/4
y+1/2,x,z+3/4
x+1/2,y+1/2,z+1/2
y+1/2,-x+1/2,-z+1/2
-x+1/2,-y+1/2,z+1/2
-y+1/2,x+1/2,-z+1/2
x+1/2,-y+1,-z+3/4
-y+1,-x+1/2,z+5/4
-x+1/2,y+1,-z+3/4
y+1,x+1/2,z+5/4

loop_
_atom_site_label
_atom_site_type_symbol
_atom_site_fract_x
_atom_site_fract_y
_atom_site_fract_z
_atom_site_occupancy
_atom_site_U_iso_or_equiv
Na2 Na+1 0.27647 0.25 0.125 1 0.0
Na1 Na+1 0 0 0.16953 1 0.0
S2 S 0.14693 0.116 0.39956 1 0.0
S1 S-1 0.03373 0.24952 0.29644 1 0.0
